data_4020721
loop_
_publ_author_name
'Jos\'e C. Iglesias-S\'anchez'
'Beatriz Souto'
'C\'esar J. Pastor'
'Javier de Mendoza'
'Pilar Prados'

_publ_section_title
;
 Synthesis and Conformational Studies on
 Hexa-O-alkyl p-Unsubstituted Calix[6]arenes
;
_journal_name_full 'Journal of Organic Chemistry'
_journal_page_first 10400
_journal_page_last 10407
_journal_paper_doi 10.1021/jo0516638
_journal_volume 70
_journal_year 2005
_chemical_formula_sum 'C83 H92 Cl2 O14'
_chemical_formula_weight 1384.47
_space_group_IT_number 14
_symmetry_cell_setting monoclinic
_symmetry_space_group_name_Hall '-P 2ybc'
_symmetry_space_group_name_H-M 'P 1 21/c 1'
_cell_angle_alpha 90.00
_cell_angle_beta 90.6070(10)
_cell_angle_gamma 90.00
_cell_formula_units_Z 2
_cell_length_a 11.17490(10)
_cell_length_b 12.11860(10)
_cell_length_c 27.6517(3)
_cell_measurement_temperature 100(2)
_cell_volume 3744.50(6)
_diffrn_ambient_temperature 100(2)
_exptl_crystal_density_diffrn 1.228
_cod_depositor_comments
;
The following automatic conversions were performed:
'_symmetry_cell_setting' value 'Monoclinic' changed to 'monoclinic'
according to '/home/saulius/struct/CIF-dictionaries/cif_core.dic'
dictionary named 'cif_core.dic' version 2.4.1 from 2010-06-29.

Automatic conversion script
Id: cif_fix_enum 1527 2010-12-29 10:47:43Z saulius 
;
_cod_original_sg_symbol_H-M 'P 21/c'
_cod_database_code 4020721

loop_
_symmetry_equiv_pos_as_xyz
'x, y, z'
'-x, y+1/2, -z+1/2'
'-x, -y, -z'
'x, -y-1/2, z-1/2'

loop_
_atom_site_label
_atom_site_type_symbol
_atom_site_fract_x
_atom_site_fract_y
_atom_site_fract_z
_atom_site_U_iso_or_equiv
_atom_site_adp_type
_atom_site_occupancy
_atom_site_symmetry_multiplicity
_atom_site_calc_flag
_atom_site_refinement_flags
_atom_site_disorder_assembly
_atom_site_disorder_group
C1 C -0.23048(15) 0.90561(15) 0.37633(6) 0.0250(4) Uani 1 1 d . . .
C2 C -0.33196(15) 0.97324(15) 0.37539(6) 0.0257(4) Uani 1 1 d . . .
C3 C -0.44369(16) 0.92274(17) 0.37065(6) 0.0294(4) Uani 1 1 d . . .
C4 C -0.45472(17) 0.80912(17) 0.36715(6) 0.0327(4) Uani 1 1 d . . .
C5 C -0.35307(17) 0.74416(16) 0.36894(6) 0.0315(4) Uani 1 1 d . . .
C6 C -0.23958(16) 0.79060(15) 0.37382(6) 0.0275(4) Uani 1 1 d . . .
C7 C -0.12965(17) 0.71854(16) 0.37820(6) 0.0293(4) Uani 1 1 d . . .
C8 C -0.09640(16) 0.69130(14) 0.43049(6) 0.0262(4) Uani 1 1 d . . .
C9 C -0.18140(17) 0.69447(15) 0.46711(6) 0.0280(4) Uani 1 1 d . . .
C10 C -0.14957(17) 0.67202(14) 0.51466(6) 0.0286(4) Uani 1 1 d . . .
C11 C -0.03259(16) 0.64542(14) 0.52676(6) 0.0270(4) Uani 1 1 d . . .
C12 C 0.05463(16) 0.63957(13) 0.49119(6) 0.0254(4) Uani 1 1 d . . .
C13 C 0.02105(16) 0.66393(13) 0.44352(6) 0.0250(4) Uani 1 1 d . . .
C14 C 0.18213(16) 0.60902(14) 0.50437(6) 0.0268(4) Uani 1 1 d . . .
C15 C 0.32687(16) 0.75796(14) 0.47947(6) 0.0258(4) Uani 1 1 d . . .
C16 C 0.39412(16) 0.85108(15) 0.48949(6) 0.0267(4) Uani 1 1 d . . .
C17 C 0.39116(15) 0.89928(15) 0.53489(6) 0.0258(4) Uani 1 1 d . . .
C18 C 0.32458(15) 0.85238(14) 0.57198(6) 0.0239(3) Uani 1 1 d . . .
C19 C 0.26185(14) 0.75527(14) 0.56171(6) 0.0228(3) Uani 1 1 d . . .
C20 C 0.25909(15) 0.70867(14) 0.51551(6) 0.0241(3) Uani 1 1 d . . .
C21 C 0.32086(16) 0.90270(15) 0.62248(6) 0.0265(4) Uani 1 1 d . . .
C22 C -0.06500(16) 0.98107(15) 0.42192(6) 0.0266(4) Uani 1 1 d . . .
C23 C 0.04762(15) 1.04436(14) 0.41231(6) 0.0248(3) Uani 1 1 d . . .
C24 C 0.15563(16) 1.01399(15) 0.43371(7) 0.0290(4) Uani 1 1 d . . .
C25 C 0.25843(16) 1.07528(16) 0.42548(7) 0.0301(4) Uani 1 1 d . . .
C26 C 0.25684(15) 1.16668(15) 0.39511(6) 0.0272(4) Uani 1 1 d . . .
C27 C 0.14850(16) 1.19627(15) 0.37337(6) 0.0262(4) Uani 1 1 d . . .
C28 C 0.04544(15) 1.13667(14) 0.38213(6) 0.0257(4) Uani 1 1 d . . .
C29 C 0.36794(18) 1.23329(18) 0.38621(8) 0.0360(4) Uani 1 1 d . . .
C30 C 0.12361(18) 0.56977(15) 0.38157(7) 0.0301(4) Uani 1 1 d . . .
C31 C 0.22983(16) 0.58364(15) 0.34897(6) 0.0264(4) Uani 1 1 d . . .
C32 C 0.33157(18) 0.48766(17) 0.28285(7) 0.0341(4) Uani 1 1 d . . .
C33 C 0.3174(3) 0.5821(2) 0.24758(8) 0.0520(6) Uani 1 1 d . . .
C34 C 0.3036(2) 0.3783(2) 0.25877(8) 0.0430(5) Uani 1 1 d . . .
C35 C 0.45459(19) 0.4866(2) 0.30667(8) 0.0413(5) Uani 1 1 d . . .
C36 C 0.25666(17) 0.64425(16) 0.63229(6) 0.0293(4) Uani 1 1 d . . .
C37 C 0.16967(16) 0.61307(14) 0.67162(6) 0.0269(4) Uani 1 1 d . . .
C38 C 0.16543(18) 0.55125(18) 0.75640(6) 0.0358(4) Uani 1 1 d . . .
C39 C 0.2669(2) 0.5366(3) 0.79221(9) 0.0559(7) Uani 1 1 d . . .
C40 C 0.0830(3) 0.6436(2) 0.77311(9) 0.0552(6) Uani 1 1 d . . .
C41 C 0.0983(3) 0.4455(2) 0.74658(9) 0.0555(7) Uani 1 1 d . . .
C42 C 0.5384(4) 0.5556(4) 0.49997(16) 0.0441(10) Uani 0.50 1 d P . .
Cl1 Cl 0.49105(7) 0.50225(7) 0.44688(3) 0.0768(2) Uani 1 1 d . . .
O1 O 0.11059(11) 0.66816(10) 0.40877(4) 0.0268(3) Uani 1 1 d . . .
O2 O 0.29523(12) 0.66186(11) 0.34926(5) 0.0388(3) Uani 1 1 d . . .
O3 O 0.23809(11) 0.49489(10) 0.32040(4) 0.0302(3) Uani 1 1 d . . .
O4 O 0.19170(10) 0.70692(10) 0.59734(4) 0.0251(3) Uani 1 1 d . . .
O5 O 0.06345(12) 0.61087(14) 0.66570(5) 0.0450(4) Uani 1 1 d . . .
O6 O 0.22911(11) 0.58733(12) 0.71188(4) 0.0348(3) Uani 1 1 d . . .
O7 O -0.11785(10) 0.95348(10) 0.37544(4) 0.0273(3) Uani 1 1 d . . .
H3 H -0.5147(19) 0.9688(18) 0.3686(7) 0.032(5) Uiso 1 1 d . . .
H4 H -0.534(2) 0.7766(19) 0.3631(8) 0.040(6) Uiso 1 1 d . . .
H5 H -0.3603(18) 0.6642(19) 0.3664(7) 0.033(5) Uiso 1 1 d . . .
H7A H -0.0622(19) 0.7539(17) 0.3636(7) 0.032(5) Uiso 1 1 d . . .
H7B H -0.1407(19) 0.6480(19) 0.3601(8) 0.036(6) Uiso 1 1 d . . .
H9 H -0.2621(18) 0.7130(16) 0.4597(7) 0.023(5) Uiso 1 1 d . . .
H10 H -0.2100(18) 0.6745(16) 0.5397(7) 0.029(5) Uiso 1 1 d . . .
H11 H -0.0084(17) 0.6291(16) 0.5603(7) 0.025(5) Uiso 1 1 d . . .
H14A H 0.1795(17) 0.5595(17) 0.5325(8) 0.030(5) Uiso 1 1 d . . .
H14B H 0.2185(17) 0.5686(16) 0.4776(7) 0.027(5) Uiso 1 1 d . . .
H15 H 0.3248(17) 0.7259(17) 0.4466(8) 0.029(5) Uiso 1 1 d . . .
H16 H 0.4417(17) 0.8837(16) 0.4651(7) 0.026(5) Uiso 1 1 d . . .
H17 H 0.4366(18) 0.9661(17) 0.5410(7) 0.028(5) Uiso 1 1 d . . .
H21A H 0.2459(18) 0.8801(16) 0.6377(7) 0.025(5) Uiso 1 1 d . . .
H21B H 0.3883(19) 0.8715(17) 0.6416(8) 0.031(5) Uiso 1 1 d . . .
H22A H -0.1226(17) 1.0268(16) 0.4399(7) 0.025(5) Uiso 1 1 d . . .
H22B H -0.0473(17) 0.9106(17) 0.4401(7) 0.029(5) Uiso 1 1 d . . .
H24 H 0.1571(19) 0.9513(19) 0.4545(8) 0.036(6) Uiso 1 1 d . . .
H25 H 0.332(2) 1.0562(18) 0.4410(8) 0.034(5) Uiso 1 1 d . . .
H27 H 0.1445(16) 1.2601(17) 0.3531(7) 0.023(5) Uiso 1 1 d . . .
H28 H -0.0321(17) 1.1590(16) 0.3661(7) 0.025(5) Uiso 1 1 d . . .
H29A H 0.425(2) 1.2239(19) 0.4115(9) 0.041(6) Uiso 1 1 d . . .
H29B H 0.349(2) 1.315(2) 0.3841(8) 0.047(6) Uiso 1 1 d . . .
H29C H 0.407(2) 1.209(2) 0.3554(9) 0.049(7) Uiso 1 1 d . . .
H30A H 0.055(2) 0.5571(19) 0.3617(8) 0.039(6) Uiso 1 1 d . . .
H30B H 0.1374(19) 0.5045(18) 0.4021(8) 0.034(5) Uiso 1 1 d . . .
H33A H 0.375(2) 0.571(2) 0.2217(11) 0.065(8) Uiso 1 1 d . . .
H33B H 0.233(3) 0.582(2) 0.2335(10) 0.059(8) Uiso 1 1 d . . .
H33C H 0.337(2) 0.652(2) 0.2632(10) 0.056(7) Uiso 1 1 d . . .
H34A H 0.310(2) 0.315(2) 0.2816(10) 0.054(7) Uiso 1 1 d . . .
H34B H 0.224(2) 0.379(2) 0.2445(9) 0.054(7) Uiso 1 1 d . . .
H34C H 0.362(2) 0.367(2) 0.2335(9) 0.050(7) Uiso 1 1 d . . .
H35A H 0.475(2) 0.558(2) 0.3217(9) 0.046(6) Uiso 1 1 d . . .
H35B H 0.514(2) 0.467(2) 0.2824(10) 0.059(7) Uiso 1 1 d . . .
H35C H 0.459(2) 0.428(2) 0.3324(9) 0.050(7) Uiso 1 1 d . . .
H36A H 0.2858(18) 0.5773(18) 0.6187(7) 0.029(5) Uiso 1 1 d . . .
H36B H 0.3234(18) 0.6862(16) 0.6469(7) 0.024(5) Uiso 1 1 d . . .
H39A H 0.312(2) 0.469(2) 0.7788(10) 0.059(8) Uiso 1 1 d . . .
H39B H 0.233(2) 0.518(2) 0.8234(10) 0.057(7) Uiso 1 1 d . . .
H39C H 0.314(2) 0.603(2) 0.7955(9) 0.051(7) Uiso 1 1 d . . .
H40A H 0.019(3) 0.657(3) 0.7496(12) 0.072(9) Uiso 1 1 d . . .
H40B H 0.048(2) 0.616(2) 0.8042(11) 0.067(8) Uiso 1 1 d . . .
H40C H 0.124(3) 0.714(3) 0.7791(10) 0.067(8) Uiso 1 1 d . . .
H41A H 0.159(3) 0.390(3) 0.7343(12) 0.087(11) Uiso 1 1 d . . .
H41B H 0.031(3) 0.457(2) 0.7239(11) 0.063(8) Uiso 1 1 d . . .
H41C H 0.064(2) 0.417(2) 0.7778(11) 0.066(8) Uiso 1 1 d . . .

loop_
_atom_site_aniso_label
_atom_site_aniso_U_11
_atom_site_aniso_U_22
_atom_site_aniso_U_33
_atom_site_aniso_U_23
_atom_site_aniso_U_13
_atom_site_aniso_U_12
C1 0.0259(8) 0.0328(9) 0.0162(8) -0.0012(6) 0.0014(6) -0.0038(7)
C2 0.0281(9) 0.0339(9) 0.0149(8) -0.0013(7) 0.0013(6) -0.0015(7)
C3 0.0262(9) 0.0433(11) 0.0186(8) -0.0021(7) 0.0022(6) -0.0006(8)
C4 0.0302(10) 0.0455(11) 0.0223(9) -0.0021(8) 0.0022(7) -0.0104(9)
C5 0.0391(10) 0.0325(10) 0.0229(9) 0.0002(7) 0.0025(7) -0.0087(8)
C6 0.0330(9) 0.0327(9) 0.0168(8) -0.0004(7) 0.0024(6) -0.0022(7)
C7 0.0362(10) 0.0291(9) 0.0228(9) -0.0017(7) 0.0058(7) -0.0004(8)
C8 0.0344(9) 0.0209(8) 0.0233(9) -0.0021(6) 0.0048(7) -0.0019(7)
C9 0.0308(10) 0.0263(9) 0.0271(9) -0.0023(7) 0.0047(7) -0.0002(7)
C10 0.0350(10) 0.0266(9) 0.0242(9) -0.0036(7) 0.0091(7) -0.0035(7)
C11 0.0357(10) 0.0231(8) 0.0222(9) -0.0011(7) 0.0043(7) -0.0042(7)
C12 0.0345(9) 0.0180(7) 0.0238(9) -0.0024(6) 0.0043(7) -0.0028(7)
C13 0.0318(9) 0.0203(8) 0.0230(8) -0.0024(6) 0.0079(7) -0.0025(7)
C14 0.0344(10) 0.0232(8) 0.0228(9) 0.0001(7) 0.0047(7) 0.0018(7)
C15 0.0302(9) 0.0280(9) 0.0194(8) 0.0002(7) 0.0032(6) 0.0035(7)
C16 0.0291(9) 0.0300(9) 0.0210(8) 0.0038(7) 0.0043(7) 0.0007(7)
C17 0.0266(9) 0.0281(9) 0.0226(9) 0.0011(7) 0.0009(6) -0.0008(7)
C18 0.0238(8) 0.0285(9) 0.0195(8) 0.0016(6) -0.0005(6) 0.0054(7)
C19 0.0233(8) 0.0254(8) 0.0197(8) 0.0052(6) 0.0026(6) 0.0046(7)
C20 0.0266(9) 0.0229(8) 0.0228(8) 0.0026(6) 0.0007(6) 0.0054(7)
C21 0.0273(9) 0.0332(9) 0.0191(8) -0.0001(7) 0.0007(7) 0.0015(7)
C22 0.0263(9) 0.0325(9) 0.0210(8) -0.0013(7) -0.0009(7) -0.0005(7)
C23 0.0265(9) 0.0261(8) 0.0218(8) -0.0044(6) 0.0007(6) 0.0005(7)
C24 0.0317(10) 0.0278(9) 0.0276(9) 0.0020(7) -0.0016(7) 0.0010(7)
C25 0.0249(9) 0.0345(10) 0.0308(9) 0.0012(8) -0.0032(7) 0.0035(8)
C26 0.0270(9) 0.0302(9) 0.0246(9) -0.0044(7) 0.0024(7) 0.0004(7)
C27 0.0305(9) 0.0254(9) 0.0228(8) -0.0008(7) 0.0030(7) 0.0026(7)
C28 0.0240(9) 0.0288(9) 0.0244(9) -0.0022(7) 0.0000(6) 0.0045(7)
C29 0.0280(10) 0.0404(11) 0.0395(11) 0.0046(9) 0.0001(8) -0.0017(8)
C30 0.0349(10) 0.0291(9) 0.0265(9) -0.0071(7) 0.0092(8) -0.0036(8)
C31 0.0290(9) 0.0307(9) 0.0195(8) -0.0005(7) 0.0016(6) -0.0006(7)
C32 0.0372(10) 0.0426(11) 0.0226(9) -0.0011(8) 0.0109(7) 0.0050(8)
C33 0.0741(18) 0.0561(15) 0.0263(11) 0.0062(10) 0.0150(11) 0.0172(13)
C34 0.0469(13) 0.0529(13) 0.0295(11) -0.0123(10) 0.0088(9) 0.0054(10)
C35 0.0326(11) 0.0497(13) 0.0419(12) -0.0009(10) 0.0104(9) -0.0001(9)
C36 0.0317(10) 0.0328(10) 0.0234(9) 0.0075(7) 0.0034(7) 0.0073(8)
C37 0.0314(10) 0.0268(9) 0.0225(9) 0.0030(7) -0.0005(7) -0.0012(7)
C38 0.0389(11) 0.0491(12) 0.0194(9) 0.0078(8) 0.0047(7) -0.0089(9)
C39 0.0516(14) 0.087(2) 0.0287(12) 0.0213(12) -0.0050(10) -0.0135(15)
C40 0.0660(17) 0.0658(17) 0.0343(13) 0.0008(11) 0.0213(12) -0.0001(14)
C41 0.0836(19) 0.0550(15) 0.0278(11) 0.0132(10) -0.0030(12) -0.0273(14)
C42 0.038(2) 0.051(3) 0.044(2) 0.0100(19) -0.0023(18) 0.001(2)
Cl1 0.0861(5) 0.0918(5) 0.0526(4) -0.0087(3) 0.0084(3) 0.0381(4)
O1 0.0320(7) 0.0259(6) 0.0228(6) -0.0032(5) 0.0086(5) -0.0027(5)
O2 0.0403(8) 0.0384(8) 0.0380(8) -0.0065(6) 0.0139(6) -0.0102(6)
O3 0.0301(7) 0.0378(7) 0.0227(6) -0.0070(5) 0.0066(5) -0.0018(5)
O4 0.0269(6) 0.0287(6) 0.0197(6) 0.0059(5) 0.0037(4) 0.0033(5)
O5 0.0332(8) 0.0660(10) 0.0356(8) 0.0192(7) -0.0035(6) -0.0119(7)
O6 0.0306(7) 0.0509(8) 0.0229(6) 0.0117(6) 0.0025(5) -0.0005(6)
O7 0.0244(6) 0.0359(7) 0.0215(6) -0.0022(5) 0.0007(4) -0.0051(5)

loop_
_geom_bond_atom_site_label_1
_geom_bond_atom_site_label_2
_geom_bond_distance
_geom_bond_site_symmetry_2
_geom_bond_publ_flag
C1 O7 1.386(2) . ?
C1 C6 1.399(3) . ?
C1 C2 1.399(3) . ?
C2 C3 1.395(3) . ?
C2 C21 1.510(3) 3_576 ?
C3 C4 1.386(3) . ?
C3 H3 0.97(2) . ?
C4 C5 1.382(3) . ?
C4 H4 0.97(2) . ?
C5 C6 1.393(3) . ?
C5 H5 0.97(2) . ?
C6 C7 1.511(3) . ?
C7 C8 1.525(2) . ?
C7 H7A 0.96(2) . ?
C7 H7B 1.00(2) . ?
C8 C9 1.396(2) . ?
C8 C13 1.397(3) . ?
C9 C10 1.385(3) . ?
C9 H9 0.95(2) . ?
C10 C11 1.384(3) . ?
C10 H10 0.97(2) . ?
C11 C12 1.394(2) . ?
C11 H11 0.98(2) . ?
C12 C13 1.398(2) . ?
C12 C14 1.513(3) . ?
C13 O1 1.396(2) . ?
C14 C20 1.512(2) . ?
C14 H14A 0.98(2) . ?
C14 H14B 0.98(2) . ?
C15 C16 1.382(3) . ?
C15 C20 1.393(2) . ?
C15 H15 0.99(2) . ?
C16 C17 1.385(2) . ?
C16 H16 0.95(2) . ?
C17 C18 1.394(2) . ?
C17 H17 0.97(2) . ?
C18 C19 1.397(2) . ?
C18 C21 1.525(2) . ?
C19 O4 1.3946(19) . ?
C19 C20 1.397(2) . ?
C21 C2 1.510(3) 3_576 ?
C21 H21A 0.98(2) . ?
C21 H21B 0.99(2) . ?
C22 O7 1.448(2) . ?
C22 C23 1.500(2) . ?
C22 H22A 0.99(2) . ?
C22 H22B 1.01(2) . ?
C23 C24 1.388(3) . ?
C23 C28 1.396(2) . ?
C24 C25 1.389(3) . ?
C24 H24 0.95(2) . ?
C25 C26 1.390(3) . ?
C25 H25 0.95(2) . ?
C26 C27 1.393(3) . ?
C26 C29 1.503(3) . ?
C27 C28 1.383(3) . ?
C27 H27 0.96(2) . ?
C28 H28 1.01(2) . ?
C29 H29A 0.95(2) . ?
C29 H29B 1.01(3) . ?
C29 H29C 1.00(3) . ?
C30 O1 1.418(2) . ?
C30 C31 1.508(2) . ?
C30 H30A 0.95(2) . ?
C30 H30B 0.98(2) . ?
C31 O2 1.197(2) . ?
C31 O3 1.338(2) . ?
C32 O3 1.483(2) . ?
C32 C33 1.511(3) . ?
C32 C34 1.514(3) . ?
C32 C35 1.518(3) . ?
C33 H33A 0.98(3) . ?
C33 H33B 1.02(3) . ?
C33 H33C 0.98(3) . ?
C34 H34A 1.00(3) . ?
C34 H34B 0.97(3) . ?
C34 H34C 0.97(3) . ?
C35 H35A 0.98(3) . ?
C35 H35B 0.98(3) . ?
C35 H35C 1.00(3) . ?
C36 O4 1.422(2) . ?
C36 C37 1.514(2) . ?
C36 H36A 0.95(2) . ?
C36 H36B 0.99(2) . ?
C37 O5 1.197(2) . ?
C37 O6 1.327(2) . ?
C38 O6 1.494(2) . ?
C38 C39 1.508(3) . ?
C38 C41 1.508(3) . ?
C38 C40 1.524(3) . ?
C39 H39A 1.04(3) . ?
C39 H39B 0.97(3) . ?
C39 H39C 0.96(3) . ?
C40 H40A 0.97(3) . ?
C40 H40B 1.00(3) . ?
C40 H40C 0.99(3) . ?
C41 H41A 1.02(4) . ?
C41 H41B 0.99(3) . ?
C41 H41C 1.01(3) . ?
C42 C42 1.596(9) 3_666 ?
C42 Cl1 1.664(4) 3_666 ?
C42 Cl1 1.684(5) . ?
Cl1 C42 1.664(4) 3_666 ?
